data_7209637
loop_
_publ_author_name
'Jhu, Zih-Rong'
'Yang, Chen-I'
'Lee, Gene-Hsiang'

_publ_section_title
;
 Two new series of rare-earth organic frameworks involving two structural
 architectures: syntheses, structures and magnetic properties
;
_journal_issue 13
_journal_name_full CrystEngComm
_journal_page_first 2456
_journal_paper_doi 10.1039/c3ce26766k
_journal_volume 15
_journal_year 2013
_chemical_formula_moiety 'C11 H15 Er O6'
_chemical_formula_sum 'C11 H15 Er O6'
_chemical_formula_weight 410.49
_chemical_name_systematic
;
?
;
_space_group_IT_number 19
_symmetry_cell_setting orthorhombic
_symmetry_space_group_name_Hall 'P 2ac 2ab'
_symmetry_space_group_name_H-M 'P 21 21 21'
_atom_sites_solution_hydrogens geom
_atom_sites_solution_primary direct
_atom_sites_solution_secondary difmap
_audit_creation_method SHELXL-97
_cell_angle_alpha 90.00
_cell_angle_beta 90.00
_cell_angle_gamma 90.00
_cell_formula_units_Z 4
_cell_length_a 8.1149(16)
_cell_length_b 10.823(2)
_cell_length_c 14.712(3)
_cell_measurement_temperature 100(2)
_cell_volume 1292.1(4)
_computing_cell_refinement 'Bruker APEX2'
_computing_data_collection 'Bruker APEX2'
_computing_data_reduction 'Bruker SAINT'
_computing_molecular_graphics 'Ortep-3 for Windows (Farrugia, 1997)'
_computing_publication_material 'WinGX publication routines (Farrugia, 1999)'
_computing_structure_refinement 'SHELXL-97 (Sheldrick, 1997)'
_computing_structure_solution 'SHELXS-97 (Sheldrick, 1997)'
_diffrn_ambient_temperature 100(2)
_diffrn_detector_area_resol_mean 9
_diffrn_measured_fraction_theta_full 0.999
_diffrn_measured_fraction_theta_max 0.999
_diffrn_measurement_device_type 'CCD area detector'
_diffrn_measurement_method 'phi and omega scans'
_diffrn_radiation_monochromator graphite
_diffrn_radiation_source 'fine-focus sealed tube'
_diffrn_radiation_type MoK\a
_diffrn_radiation_wavelength 0.71073
_diffrn_reflns_av_R_equivalents 0.0247
_diffrn_reflns_av_sigmaI/netI 0.0312
_diffrn_reflns_limit_h_max 10
_diffrn_reflns_limit_h_min -10
_diffrn_reflns_limit_k_max 13
_diffrn_reflns_limit_k_min -13
_diffrn_reflns_limit_l_max 17
_diffrn_reflns_limit_l_min -18
_diffrn_reflns_number 10876
_diffrn_reflns_theta_full 27.09
_diffrn_reflns_theta_max 27.09
_diffrn_reflns_theta_min 2.34
_exptl_absorpt_coefficient_mu 6.511
_exptl_absorpt_correction_T_max 0.878
_exptl_absorpt_correction_T_min 0.739
_exptl_absorpt_correction_type multi-scan
_exptl_crystal_colour colourless
_exptl_crystal_density_diffrn 2.110
_exptl_crystal_density_method 'not measured'
_exptl_crystal_description prism
_exptl_crystal_F_000 788
_exptl_crystal_size_max 0.08
_exptl_crystal_size_mid 0.04
_exptl_crystal_size_min 0.02
_refine_diff_density_max 1.762
_refine_diff_density_min -1.275
_refine_diff_density_rms 0.168
_refine_ls_abs_structure_details 'Flack H D (1983), Acta Cryst. A39, 876-881'
_refine_ls_abs_structure_Flack 0.99(3)
_refine_ls_extinction_method none
_refine_ls_goodness_of_fit_ref 1.049
_refine_ls_hydrogen_treatment CONST
_refine_ls_matrix_type full
_refine_ls_number_parameters 166
_refine_ls_number_reflns 2788
_refine_ls_number_restraints 0
_refine_ls_restrained_S_all 1.049
_refine_ls_R_factor_all 0.0410
_refine_ls_R_factor_gt 0.0377
_refine_ls_shift/su_max 0.080
_refine_ls_shift/su_mean 0.005
_refine_ls_structure_factor_coef Fsqd
_refine_ls_weighting_details 'calc w=1/[\s^2^(Fo^2^)+(0.0455P)^2^+14.3683P] where P=(Fo^2^+2Fc^2^)/3'
_refine_ls_weighting_scheme calc
_refine_ls_wR_factor_gt 0.0939
_refine_ls_wR_factor_ref 0.0960
_reflns_number_gt 2583
_reflns_number_total 2788
_reflns_threshold_expression >2sigma(I)
_cod_data_source_file c3ce26766k.txt
_cod_data_source_block i13902
_cod_depositor_comments
;
The following automatic conversions were performed:

'_symmetry_cell_setting' value 'Orthorhombic' changed to
'orthorhombic' according to
/home/saulius/struct/CIF-dictionaries/cif_core.dic dictionary named
'cif_core.dic' version 2.4.2 from 2011-04-26.

Automatic conversion script
Id: cif_fix_values 1891 2012-01-12 08:04:46Z andrius 
;
_cod_original_sg_symbol_H-M 'P2(1)2(1)2(1) '
_cod_database_code 7209637

loop_
_symmetry_equiv_pos_as_xyz
'x, y, z'
'-x+1/2, -y, z+1/2'
'-x, y+1/2, -z+1/2'
'x+1/2, -y+1/2, -z'

loop_
_atom_site_label
_atom_site_type_symbol
_atom_site_fract_x
_atom_site_fract_y
_atom_site_fract_z
_atom_site_U_iso_or_equiv
_atom_site_adp_type
_atom_site_occupancy
_atom_site_symmetry_multiplicity
_atom_site_calc_flag
_atom_site_refinement_flags
C10 C 0.2310(19) 0.5132(11) 0.7503(7) 0.029(3) Uani 1 1 d .
H10A H 0.1376 0.4601 0.7589 0.035 Uiso 1 1 calc R
H10B H 0.3300 0.4693 0.7656 0.035 Uiso 1 1 calc R
H10C H 0.2358 0.5391 0.6879 0.035 Uiso 1 1 calc R
C1 C 0.3244(11) 0.7443(8) 0.6751(6) 0.0185(18) Uani 1 1 d .
C2 C 0.3260(11) 0.7326(8) 0.7781(6) 0.0180(18) Uani 1 1 d .
H2 H 0.2723 0.8078 0.8006 0.022 Uiso 1 1 calc R
C5 C 0.2588(12) 0.5295(8) 0.4440(6) 0.0184(18) Uani 1 1 d .
C11 C 0.3366(11) 0.9305(9) 0.4265(6) 0.0208(19) Uani 1 1 d .
C4 C 0.2077(11) 0.4026(8) 0.4071(6) 0.0196(18) Uani 1 1 d .
C7 C 0.490(2) 0.732(2) 0.8206(9) 0.102(9) Uani 1 1 d .
H7A H 0.5079 0.8049 0.8577 0.122 Uiso 1 1 calc R
H7B H 0.5772 0.7261 0.7755 0.122 Uiso 1 1 calc R
C6 C 0.0210(15) 0.3947(13) 0.3834(8) 0.043(3) Uani 1 1 d .
H6A H -0.0146 0.4667 0.3494 0.052 Uiso 1 1 calc R
H6B H -0.0456 0.3872 0.4379 0.052 Uiso 1 1 calc R
C9 C 0.046(3) 0.681(3) 0.8152(13) 0.169(16) Uani 1 1 d .
H9A H 0.0064 0.6969 0.7548 0.203 Uiso 1 1 calc R
H9B H 0.0508 0.7569 0.8486 0.203 Uiso 1 1 calc R
H9C H -0.0280 0.6247 0.8452 0.203 Uiso 1 1 calc R
C3 C 0.2146(15) 0.6245(12) 0.8104(7) 0.040(3) Uani 1 1 d .
C8 C 0.2572(19) 0.3106(11) 0.4769(8) 0.052(3) Uani 1 1 d .
H8A H 0.3752 0.3089 0.4817 0.063 Uiso 1 1 calc R
H8B H 0.2179 0.2303 0.4596 0.063 Uiso 1 1 calc R
H8C H 0.2105 0.3331 0.5345 0.063 Uiso 1 1 calc R
Er1 Er 0.07655(3) 0.79670(3) 0.50159(3) 0.01231(11) Uani 1 1 d .
O2 O -0.0503(8) 0.7915(6) 0.3677(4) 0.0240(14) Uani 1 1 d .
O5 O -0.1444(7) 0.6845(6) 0.5588(4) 0.0190(13) Uani 1 1 d .
O4 O -0.0911(8) 0.9453(6) 0.5521(5) 0.0231(14) Uani 1 1 d .
O1 O 0.1987(8) 0.7891(7) 0.6371(4) 0.0251(14) Uani 1 1 d .
O3 O 0.1460(7) 0.5990(6) 0.4734(4) 0.0242(16) Uani 1 1 d .
O6 O 0.2023(8) 0.9823(6) 0.4439(5) 0.0305(16) Uani 1 1 d .
H11 H 0.4174 0.9733 0.3974 0.050 Uiso 1 1 d .

loop_
_atom_site_aniso_label
_atom_site_aniso_U_11
_atom_site_aniso_U_22
_atom_site_aniso_U_33
_atom_site_aniso_U_23
_atom_site_aniso_U_13
_atom_site_aniso_U_12
C10 0.040(7) 0.021(5) 0.028(4) -0.007(4) 0.004(4) -0.009(5)
C1 0.019(5) 0.022(5) 0.014(4) 0.000(3) -0.002(3) 0.001(4)
C2 0.020(5) 0.019(4) 0.016(4) 0.003(3) -0.001(3) 0.001(4)
C5 0.021(5) 0.017(4) 0.018(4) -0.003(3) -0.001(4) -0.002(4)
C11 0.014(4) 0.027(5) 0.022(4) 0.006(4) 0.000(4) -0.005(4)
C4 0.025(5) 0.015(4) 0.019(4) -0.006(3) 0.003(4) -0.003(4)
C7 0.052(9) 0.24(3) 0.018(6) 0.007(10) 0.006(6) -0.066(14)
C6 0.042(7) 0.049(7) 0.038(6) -0.002(6) 0.008(5) -0.004(6)
C9 0.21(3) 0.25(3) 0.050(10) 0.044(15) 0.038(14) 0.21(3)
C3 0.040(7) 0.049(7) 0.031(5) 0.016(5) -0.004(5) -0.002(6)
C8 0.064(8) 0.044(7) 0.049(8) -0.003(5) -0.010(6) -0.003(6)
Er1 0.00801(16) 0.01452(17) 0.01440(17) -0.0009(2) -0.0006(2) 0.00051(11)
O2 0.023(3) 0.030(4) 0.019(3) 0.003(3) -0.003(3) -0.005(3)
O5 0.012(3) 0.022(3) 0.023(3) 0.003(3) 0.001(2) 0.000(2)
O4 0.015(3) 0.020(3) 0.034(4) -0.005(3) 0.004(3) 0.005(3)
O1 0.024(3) 0.035(4) 0.016(3) 0.002(3) -0.001(3) 0.001(3)
O3 0.017(3) 0.018(3) 0.038(4) -0.007(3) 0.007(3) -0.001(2)
O6 0.020(3) 0.018(3) 0.053(4) 0.006(3) 0.001(3) 0.001(3)

loop_
_atom_type_symbol
_atom_type_description
_atom_type_scat_dispersion_real
_atom_type_scat_dispersion_imag
_atom_type_scat_source
C C 0.0033 0.0016 'International Tables Vol C Tables 4.2.6.8 and 6.1.1.4'
H H 0.0000 0.0000 'International Tables Vol C Tables 4.2.6.8 and 6.1.1.4'
O O 0.0106 0.0060 'International Tables Vol C Tables 4.2.6.8 and 6.1.1.4'
Er Er -0.2586 4.9576 'International Tables Vol C Tables 4.2.6.8 and 6.1.1.4'

loop_
_geom_angle_atom_site_label_1
_geom_angle_atom_site_label_2
_geom_angle_atom_site_label_3
_geom_angle
_geom_angle_site_symmetry_1
_geom_angle_site_symmetry_3
O2 C1 O1 123.4(9) 4_566 .
O2 C1 C2 117.8(8) 4_566 .
O1 C1 C2 118.8(8) . .
C7 C2 C1 115.5(8) . .
C7 C2 C3 113.2(11) . .
C1 C2 C3 111.2(8) . .
O4 C5 O3 124.1(8) 4_566 .
O4 C5 C4 118.4(8) 4_566 .
O3 C5 C4 117.4(8) . .
O6 C11 O5 120.5(8) . 4_566
O6 C11 Er1 59.5(5) . .
O5 C11 Er1 61.1(4) 4_566 .
C8 C4 C5 106.5(8) . .
C8 C4 C6 112.4(10) . .
C5 C4 C6 113.0(8) . .
C8 C4 C3 112.9(9) . 2_564
C5 C4 C3 112.1(8) . 2_564
C6 C4 C3 100.1(8) . 2_564
C2 C7 C6 100.9(11) . 2_565
C4 C6 C7 103.0(10) . 2_564
C10 C3 C9 115.7(16) . .
C10 C3 C2 111.9(10) . .
C9 C3 C2 103.9(15) . .
C10 C3 C4 110.2(9) . 2_565
C9 C3 C4 113.4(11) . 2_565
C2 C3 C4 100.5(8) . 2_565
O2 Er1 O1 176.3(3) . .
O2 Er1 O4 91.8(2) . .
O1 Er1 O4 90.0(2) . .
O2 Er1 O3 85.9(2) . .
O1 Er1 O3 91.1(2) . .
O4 Er1 O3 153.9(2) . .
O2 Er1 O5 87.1(2) . .
O1 Er1 O5 90.0(2) . .
O4 Er1 O5 77.6(2) . .
O3 Er1 O5 76.3(2) . .
O2 Er1 O6 84.5(3) . .
O1 Er1 O6 99.1(3) . .
O4 Er1 O6 77.0(2) . .
O3 Er1 O6 128.5(2) . .
O5 Er1 O6 153.0(2) . .
O2 Er1 O5 96.3(2) . 4_566
O1 Er1 O5 85.2(2) . 4_566
O4 Er1 O5 128.8(2) . 4_566
O3 Er1 O5 77.3(2) . 4_566
O5 Er1 O5 153.04(10) . 4_566
O6 Er1 O5 53.8(2) . 4_566
O2 Er1 C11 90.7(3) . .
O1 Er1 C11 92.1(3) . .
O4 Er1 C11 102.6(3) . .
O3 Er1 C11 103.4(3) . .
O5 Er1 C11 177.8(2) . .
O6 Er1 C11 26.6(3) . .
O5 Er1 C11 27.2(2) 4_566 .
C1 O2 Er1 145.7(6) 4_466 .
C11 O5 Er1 131.8(6) 4_466 .
C11 O5 Er1 91.8(5) 4_466 4_466
Er1 O5 Er1 122.7(3) . 4_466
C5 O4 Er1 140.0(6) 4_466 .
C1 O1 Er1 140.4(6) . .
C5 O3 Er1 144.3(6) . .
C11 O6 Er1 93.9(5) . .

loop_
_geom_bond_atom_site_label_1
_geom_bond_atom_site_label_2
_geom_bond_distance
_geom_bond_site_symmetry_2
C10 C3 1.500(17) .
C1 O2 1.259(11) 4_566
C1 O1 1.260(11) .
C1 C2 1.520(12) .
C2 C7 1.473(18) .
C2 C3 1.553(14) .
C5 O4 1.250(11) 4_566
C5 O3 1.262(11) .
C5 C4 1.534(12) .
C11 O6 1.251(11) .
C11 O5 1.273(11) 4_566
C11 Er1 2.788(9) .
C4 C8 1.485(15) .
C4 C6 1.558(15) .
C4 C3 1.583(13) 2_564
C7 C6 1.66(2) 2_565
C6 C7 1.66(2) 2_564
C9 C3 1.50(2) .
C3 C4 1.583(13) 2_565
Er1 O2 2.223(6) .
Er1 O1 2.228(6) .
Er1 O4 2.234(6) .
Er1 O3 2.251(6) .
Er1 O5 2.323(6) .
Er1 O6 2.407(7) .
Er1 O5 2.441(6) 4_566
O2 C1 1.259(11) 4_466
O5 C11 1.273(11) 4_466
O5 Er1 2.441(6) 4_466
O4 C5 1.250(11) 4_466
